data_7048502
loop_
_publ_author_name
'Pandey, Abha'
'Asthana, Sharad Kumar'
'Prakash, Anand'
'Roy, Jagat Kumar'
'Tiwari, Ida'
'Upadhyay, K. K.'

_publ_section_title
;
 A selective hydrolytic and restructuring approach through a Schiff base
 design on a coumarin platform for &quot;turn-on&quot; fluorogenic sensing
 of Zn<sup>2</sup>.
;
_journal_issue 6
_journal_name_full 'Dalton transactions (Cambridge, England : 2003)'
_journal_page_first 2068
_journal_page_last 2076
_journal_paper_doi 10.1039/c8dt03211d
_journal_volume 48
_journal_year 2019
_chemical_formula_moiety 'C22 H22 N3 O4'
_chemical_formula_sum 'C22 H23 N3 O4'
_chemical_formula_weight 393.43
_space_group_crystal_system monoclinic
_space_group_IT_number 14
_space_group_name_Hall '-P 2ybc'
_space_group_name_H-M_alt 'P 1 21/c 1'
_symmetry_space_group_name_Hall '-P 2ybc'
_symmetry_space_group_name_H-M 'P 1 21/c 1'
_atom_sites_solution_hydrogens mixed
_audit_creation_method SHELXL-2014/7
_audit_update_record
;
2018-11-16 deposited with the CCDC.
2019-01-02 downloaded from the CCDC.
;
_cell_angle_alpha 90
_cell_angle_beta 95.874(2)
_cell_angle_gamma 90
_cell_formula_units_Z 4
_cell_length_a 10.2228(5)
_cell_length_b 10.0210(5)
_cell_length_c 18.7682(10)
_cell_measurement_reflns_used 4486
_cell_measurement_temperature 100(2)
_cell_measurement_theta_max 28.24
_cell_measurement_theta_min 2.31
_cell_volume 1912.57(17)
_computing_cell_refinement 'Bruker SAINT'
_computing_data_collection 'Bruker APEX2'
_computing_data_reduction 'Bruker SAINT'
_computing_molecular_graphics 'Bruker SHELXTL'
_computing_publication_material 'Bruker SHELXTL'
_computing_structure_refinement 'SHELXL-2014 (Sheldrick 2014)'
_computing_structure_solution 'SHELXS-97 (Sheldrick 2008)'
_diffrn_ambient_temperature 100(2)
_diffrn_measured_fraction_theta_full 0.999
_diffrn_measured_fraction_theta_max 0.997
_diffrn_measurement_device_type 'Bruker APEX-II CCD'
_diffrn_measurement_method '\f and \w scans'
_diffrn_radiation_type MoK\a
_diffrn_radiation_wavelength 0.71073
_diffrn_reflns_av_R_equivalents 0.0760
_diffrn_reflns_av_unetI/netI 0.0858
_diffrn_reflns_Laue_measured_fraction_full 0.999
_diffrn_reflns_Laue_measured_fraction_max 0.997
_diffrn_reflns_limit_h_max 13
_diffrn_reflns_limit_h_min -13
_diffrn_reflns_limit_k_max 13
_diffrn_reflns_limit_k_min -13
_diffrn_reflns_limit_l_max 25
_diffrn_reflns_limit_l_min -24
_diffrn_reflns_number 23087
_diffrn_reflns_point_group_measured_fraction_full 0.999
_diffrn_reflns_point_group_measured_fraction_max 0.997
_diffrn_reflns_theta_full 25.242
_diffrn_reflns_theta_max 28.354
_diffrn_reflns_theta_min 2.807
_exptl_absorpt_coefficient_mu 0.095
_exptl_absorpt_correction_T_max 0.9870
_exptl_absorpt_correction_T_min 0.9800
_exptl_absorpt_correction_type empirical
_exptl_absorpt_process_details 'SADABS V2014/5 (Bruker AXS Inc.)'
_exptl_crystal_colour COLORLESS
_exptl_crystal_density_diffrn 1.366
_exptl_crystal_description BlOCK
_exptl_crystal_F_000 832
_exptl_crystal_size_max 0.210
_exptl_crystal_size_mid 0.180
_exptl_crystal_size_min 0.140
_refine_diff_density_max 0.241
_refine_diff_density_min -0.292
_refine_diff_density_rms 0.048
_refine_ls_extinction_method none
_refine_ls_goodness_of_fit_ref 0.959
_refine_ls_hydrogen_treatment mixed
_refine_ls_matrix_type full
_refine_ls_number_parameters 290
_refine_ls_number_reflns 4775
_refine_ls_number_restraints 0
_refine_ls_restrained_S_all 0.959
_refine_ls_R_factor_all 0.1599
_refine_ls_R_factor_gt 0.0657
_refine_ls_shift/su_max 0.000
_refine_ls_shift/su_mean 0.000
_refine_ls_structure_factor_coef Fsqd
_refine_ls_weighting_details 'w=1/[\s^2^(Fo^2^)+(0.0927P)^2^+0.3965P] where P=(Fo^2^+2Fc^2^)/3'
_refine_ls_weighting_scheme calc
_refine_ls_wR_factor_gt 0.1454
_refine_ls_wR_factor_ref 0.1874
_reflns_Friedel_coverage 0.000
_reflns_number_gt 2422
_reflns_number_total 4775
_reflns_threshold_expression 'I > 2\s(I)'
_cod_data_source_file c8dt03211d2.cif
_cod_data_source_block CMD_a
_cod_depositor_comments 'Adding full bibliography for 7048502--7048504.cif.'
_cod_database_code 7048502
_shelx_shelxl_version_number 2014/7
_shelx_space_group_comment
;
The symmetry employed for this shelxl refinement is uniquely defined
by the following loop, which should always be used as a source of
symmetry information in preference to the above space-group names.
They are only intended as comments.
;
_shelx_estimated_absorpt_t_min 0.980
_shelx_estimated_absorpt_t_max 0.987

loop_
_space_group_symop_operation_xyz
'x, y, z'
'-x, y+1/2, -z+1/2'
'-x, -y, -z'
'x, -y-1/2, z-1/2'

loop_
_atom_site_label
_atom_site_type_symbol
_atom_site_fract_x
_atom_site_fract_y
_atom_site_fract_z
_atom_site_U_iso_or_equiv
_atom_site_adp_type
_atom_site_occupancy
_atom_site_site_symmetry_order
_atom_site_calc_flag
_atom_site_refinement_flags_posn
_atom_site_refinement_flags_adp
_atom_site_refinement_flags_occupancy
_atom_site_disorder_assembly
_atom_site_disorder_group
O1 O 0.86381(18) 0.9277(2) 0.55703(10) 0.0560(6) Uani 1 1 d . . . . .
O2 O 0.67129(15) 0.89191(16) 0.49563(8) 0.0350(4) Uani 1 1 d . . . . .
O3 O 0.27033(17) 0.77818(19) 0.35944(10) 0.0423(5) Uani 1 1 d . . . . .
O4 O 0.43338(15) 0.43124(16) 0.65080(8) 0.0305(4) Uani 1 1 d . . . . .
H4 H 0.4365 0.4870 0.6190 0.046 Uiso 1 1 calc R U . . .
N1 N 0.35341(19) 0.65305(19) 0.47699(9) 0.0293(5) Uani 1 1 d . . . . .
N2 N 0.35231(19) 0.56039(18) 0.53226(10) 0.0292(5) Uani 1 1 d . . . . .
N3 N 0.1590(2) 0.0949(3) 0.73282(12) 0.0593(8) Uani 1 1 d . . . . .
C1 C 0.7413(3) 1.2116(3) 0.35185(15) 0.0502(8) Uani 1 1 d . . . . .
H1A H 0.6719 1.2757 0.3534 0.075 Uiso 1 1 calc R U . . .
H1B H 0.7415 1.1781 0.3039 0.075 Uiso 1 1 calc R U . . .
H1C H 0.8242 1.2534 0.3664 0.075 Uiso 1 1 calc R U . . .
C2 C 0.7200(3) 1.0983(2) 0.40158(14) 0.0380(6) Uani 1 1 d . . . . .
C3 C 0.8080(3) 1.0684(3) 0.45702(14) 0.0435(7) Uani 1 1 d . . . . .
H3 H 0.8849 1.1184 0.4638 0.052 Uiso 1 1 calc R U . . .
C4 C 0.7889(3) 0.9625(3) 0.50657(15) 0.0420(7) Uani 1 1 d . . . . .
C5 C 0.5814(2) 0.9180(2) 0.43833(12) 0.0297(6) Uani 1 1 d . . . . .
C6 C 0.6012(2) 1.0195(2) 0.39009(13) 0.0333(6) Uani 1 1 d . . . . .
C7 C 0.5060(3) 1.0351(3) 0.33172(14) 0.0416(7) Uani 1 1 d . . . . .
H7 H 0.5166 1.1021 0.2985 0.050 Uiso 1 1 calc R U . . .
C8 C 0.3976(3) 0.9542(3) 0.32200(14) 0.0416(7) Uani 1 1 d . . . . .
H8 H 0.3367 0.9661 0.2822 0.050 Uiso 1 1 calc R U . . .
C9 C 0.3782(2) 0.8546(2) 0.37139(13) 0.0348(6) Uani 1 1 d . . . . .
C10 C 0.4709(2) 0.8344(2) 0.43130(12) 0.0296(6) Uani 1 1 d . . . . .
C11 C 0.4546(2) 0.7307(2) 0.48300(12) 0.0291(6) Uani 1 1 d . . . . .
H11 H 0.5184 0.7196 0.5215 0.035 Uiso 1 1 calc R U . . .
C12 C 0.2454(2) 0.4910(2) 0.52993(12) 0.0292(6) Uani 1 1 d . . . . .
H12 H 0.1801 0.5056 0.4925 0.035 Uiso 1 1 calc R U . . .
C13 C 0.2236(2) 0.3929(2) 0.58247(11) 0.0258(5) Uani 1 1 d . . . . .
C14 C 0.3172(2) 0.3644(2) 0.64077(12) 0.0266(5) Uani 1 1 d . . . . .
C15 C 0.2953(2) 0.2677(2) 0.69019(12) 0.0302(6) Uani 1 1 d . . . . .
H15 H 0.3593 0.2514 0.7281 0.036 Uiso 1 1 calc R U . . .
C16 C 0.1784(2) 0.1930(3) 0.68463(12) 0.0379(6) Uani 1 1 d . . . . .
C17 C 0.0825(2) 0.2220(3) 0.62666(12) 0.0386(7) Uani 1 1 d . . . . .
H17 H 0.0031 0.1760 0.6218 0.046 Uiso 1 1 calc R U . . .
C18 C 0.1069(2) 0.3177(2) 0.57806(12) 0.0325(6) Uani 1 1 d . . . . .
H18 H 0.0432 0.3340 0.5401 0.039 Uiso 1 1 calc R U . . .
C19 C 0.2565(3) 0.0667(3) 0.79340(13) 0.0472(7) Uani 1 1 d . . . . .
H19A H 0.3432 0.0677 0.7766 0.057 Uiso 1 1 calc R U . . .
H19B H 0.2413 -0.0226 0.8107 0.057 Uiso 1 1 calc R U . . .
C20 C 0.2562(3) 0.1626(3) 0.85526(14) 0.0573(8) Uani 1 1 d . . . . .
H20A H 0.2783 0.2504 0.8399 0.086 Uiso 1 1 calc R U . . .
H20B H 0.3197 0.1343 0.8935 0.086 Uiso 1 1 calc R U . . .
H20C H 0.1704 0.1641 0.8718 0.086 Uiso 1 1 calc R U . . .
C21A C 0.0507(4) -0.0029(5) 0.7241(2) 0.0346(10) Uani 0.62 1 d . . P A 1
H21A H 0.0799 -0.0890 0.7431 0.042 Uiso 0.62 1 calc R U P A 1
H21B H 0.0192 -0.0133 0.6738 0.042 Uiso 0.62 1 calc R U P A 1
C21B C 0.0081(8) 0.0781(8) 0.7492(4) 0.0344(17) Uani 0.38 1 d . . P A 2
H21C H -0.0004 0.0852 0.8000 0.041 Uiso 0.38 1 calc R U P A 2
H21D H -0.0480 0.1442 0.7236 0.041 Uiso 0.38 1 calc R U P A 2
C22A C -0.0570(5) 0.0532(5) 0.7656(3) 0.0509(14) Uani 0.62 1 d . . P A 1
H22A H -0.0246 0.0617 0.8152 0.076 Uiso 0.62 1 calc R U P A 1
H22B H -0.1313 -0.0060 0.7610 0.076 Uiso 0.62 1 calc R U P A 1
H22C H -0.0833 0.1393 0.7467 0.076 Uiso 0.62 1 calc R U P A 1
C22B C -0.0239(8) -0.0591(8) 0.7221(5) 0.053(2) Uani 0.38 1 d . . P A 2
H22D H -0.0155 -0.0629 0.6717 0.079 Uiso 0.38 1 calc R U P A 2
H22E H -0.1125 -0.0810 0.7305 0.079 Uiso 0.38 1 calc R U P A 2
H22F H 0.0356 -0.1218 0.7468 0.079 Uiso 0.38 1 calc R U P A 2
H3O H 0.271(3) 0.725(3) 0.3934(14) 0.041(8) Uiso 1 1 d . . . . .

loop_
_atom_site_aniso_label
_atom_site_aniso_U_11
_atom_site_aniso_U_22
_atom_site_aniso_U_33
_atom_site_aniso_U_23
_atom_site_aniso_U_13
_atom_site_aniso_U_12
O1 0.0356(11) 0.0840(16) 0.0474(12) 0.0048(11) -0.0008(10) -0.0100(11)
O2 0.0320(10) 0.0441(10) 0.0292(9) -0.0028(8) 0.0046(8) -0.0013(8)
O3 0.0441(12) 0.0466(12) 0.0343(11) 0.0114(10) -0.0057(9) -0.0063(9)
O4 0.0302(9) 0.0354(10) 0.0256(9) 0.0028(7) 0.0005(7) -0.0056(8)
N1 0.0342(12) 0.0314(11) 0.0226(10) 0.0009(9) 0.0039(9) 0.0032(9)
N2 0.0355(12) 0.0302(11) 0.0227(10) 0.0013(9) 0.0062(9) 0.0031(9)
N3 0.0530(15) 0.0827(18) 0.0379(13) 0.0279(13) -0.0152(11) -0.0407(14)
C1 0.066(2) 0.0370(15) 0.0513(17) -0.0048(14) 0.0253(15) -0.0095(14)
C2 0.0431(16) 0.0371(15) 0.0369(15) -0.0079(12) 0.0182(13) -0.0008(13)
C3 0.0393(16) 0.0472(17) 0.0464(17) -0.0086(14) 0.0166(14) -0.0090(13)
C4 0.0316(15) 0.0557(18) 0.0395(16) -0.0093(14) 0.0073(13) -0.0032(14)
C5 0.0312(13) 0.0362(14) 0.0222(12) -0.0046(11) 0.0048(10) 0.0057(11)
C6 0.0389(15) 0.0311(13) 0.0321(14) -0.0041(11) 0.0138(12) 0.0030(12)
C7 0.0522(18) 0.0371(15) 0.0369(15) 0.0083(12) 0.0114(13) 0.0033(13)
C8 0.0437(17) 0.0480(16) 0.0323(14) 0.0107(13) 0.0002(12) 0.0003(14)
C9 0.0391(15) 0.0360(14) 0.0295(13) 0.0024(12) 0.0046(12) -0.0015(12)
C10 0.0349(14) 0.0310(13) 0.0240(12) -0.0015(11) 0.0075(11) 0.0058(11)
C11 0.0312(14) 0.0355(13) 0.0209(12) -0.0022(11) 0.0048(10) 0.0081(12)
C12 0.0311(14) 0.0335(13) 0.0228(12) -0.0023(11) 0.0023(10) 0.0050(11)
C13 0.0286(13) 0.0291(12) 0.0202(11) -0.0041(10) 0.0041(10) 0.0013(10)
C14 0.0261(13) 0.0310(13) 0.0232(12) -0.0066(10) 0.0054(10) -0.0010(10)
C15 0.0295(13) 0.0397(14) 0.0203(12) -0.0015(11) -0.0024(10) -0.0033(11)
C16 0.0394(15) 0.0494(16) 0.0243(13) 0.0033(12) 0.0006(11) -0.0107(13)
C17 0.0321(15) 0.0540(17) 0.0290(14) 0.0034(13) 0.0001(11) -0.0121(13)
C18 0.0272(13) 0.0431(15) 0.0260(13) -0.0015(12) -0.0034(10) 0.0015(12)
C19 0.0551(18) 0.0515(17) 0.0325(15) 0.0149(13) -0.0076(13) -0.0191(14)
C20 0.067(2) 0.070(2) 0.0334(15) 0.0055(15) 0.0018(14) -0.0198(17)
C21A 0.045(3) 0.030(2) 0.030(2) 0.001(2) 0.007(2) -0.006(2)
C21B 0.034(5) 0.042(5) 0.029(4) 0.006(4) 0.009(3) -0.004(4)
C22A 0.040(3) 0.055(3) 0.061(3) 0.002(3) 0.018(3) -0.008(3)
C22B 0.042(5) 0.047(5) 0.072(6) 0.006(4) 0.015(4) -0.015(4)

loop_
_atom_type_symbol
_atom_type_description
_atom_type_scat_dispersion_real
_atom_type_scat_dispersion_imag
_atom_type_scat_source
C C 0.0033 0.0016 'International Tables Vol C Tables 4.2.6.8 and 6.1.1.4'
H H 0.0000 0.0000 'International Tables Vol C Tables 4.2.6.8 and 6.1.1.4'
N N 0.0061 0.0033 'International Tables Vol C Tables 4.2.6.8 and 6.1.1.4'
O O 0.0106 0.0060 'International Tables Vol C Tables 4.2.6.8 and 6.1.1.4'

loop_
_geom_angle_atom_site_label_1
_geom_angle_atom_site_label_2
_geom_angle_atom_site_label_3
_geom_angle
C5 O2 C4 121.3(2)
C9 O3 H3O 107.1(18)
C14 O4 H4 109.5
C11 N1 N2 113.87(19)
C12 N2 N1 113.9(2)
C16 N3 C19 121.4(2)
C16 N3 C21A 124.3(3)
C19 N3 C21A 113.8(2)
C16 N3 C21B 114.1(3)
C19 N3 C21B 115.0(3)
C2 C1 H1A 109.5
C2 C1 H1B 109.5
H1A C1 H1B 109.5
C2 C1 H1C 109.5
H1A C1 H1C 109.5
H1B C1 H1C 109.5
C3 C2 C6 118.8(2)
C3 C2 C1 121.6(2)
C6 C2 C1 119.6(2)
C2 C3 C4 122.9(3)
C2 C3 H3 118.6
C4 C3 H3 118.6
O1 C4 O2 116.0(2)
O1 C4 C3 127.1(3)
O2 C4 C3 116.9(2)
O2 C5 C6 121.4(2)
O2 C5 C10 115.5(2)
C6 C5 C10 123.1(2)
C5 C6 C7 117.1(2)
C5 C6 C2 118.6(2)
C7 C6 C2 124.2(2)
C8 C7 C6 121.8(2)
C8 C7 H7 119.1
C6 C7 H7 119.1
C7 C8 C9 120.3(2)
C7 C8 H8 119.9
C9 C8 H8 119.9
O3 C9 C8 118.0(2)
O3 C9 C10 121.7(2)
C8 C9 C10 120.4(2)
C5 C10 C9 117.3(2)
C5 C10 C11 121.0(2)
C9 C10 C11 121.7(2)
N1 C11 C10 121.5(2)
N1 C11 H11 119.2
C10 C11 H11 119.2
N2 C12 C13 122.6(2)
N2 C12 H12 118.7
C13 C12 H12 118.7
C18 C13 C14 116.2(2)
C18 C13 C12 121.4(2)
C14 C13 C12 122.4(2)
O4 C14 C15 117.0(2)
O4 C14 C13 121.5(2)
C15 C14 C13 121.5(2)
C14 C15 C16 121.4(2)
C14 C15 H15 119.3
C16 C15 H15 119.3
N3 C16 C15 121.0(2)
N3 C16 C17 121.4(2)
C15 C16 C17 117.6(2)
C18 C17 C16 119.8(2)
C18 C17 H17 120.1
C16 C17 H17 120.1
C17 C18 C13 123.4(2)
C17 C18 H18 118.3
C13 C18 H18 118.3
N3 C19 C20 114.9(3)
N3 C19 H19A 108.5
C20 C19 H19A 108.5
N3 C19 H19B 108.5
C20 C19 H19B 108.5
H19A C19 H19B 107.5
C19 C20 H20A 109.5
C19 C20 H20B 109.5
H20A C20 H20B 109.5
C19 C20 H20C 109.5
H20A C20 H20C 109.5
H20B C20 H20C 109.5
N3 C21A C22A 105.8(4)
N3 C21A H21A 110.6
C22A C21A H21A 110.6
N3 C21A H21B 110.6
C22A C21A H21B 110.6
H21A C21A H21B 108.7
C22B C21B N3 102.3(7)
C22B C21B H21C 111.3
N3 C21B H21C 111.3
C22B C21B H21D 111.3
N3 C21B H21D 111.3
H21C C21B H21D 109.2
C21A C22A H22A 109.5
C21A C22A H22B 109.5
H22A C22A H22B 109.5
C21A C22A H22C 109.5
H22A C22A H22C 109.5
H22B C22A H22C 109.5
C21B C22B H22D 109.5
C21B C22B H22E 109.5
H22D C22B H22E 109.5
C21B C22B H22F 109.5
H22D C22B H22F 109.5
H22E C22B H22F 109.5

loop_
_geom_bond_atom_site_label_1
_geom_bond_atom_site_label_2
_geom_bond_distance
O1 C4 1.207(3)
O2 C5 1.366(3)
O2 C4 1.392(3)
O3 C9 1.343(3)
O3 H3O 0.83(3)
O4 C14 1.360(3)
O4 H4 0.8200
N1 C11 1.290(3)
N1 N2 1.393(3)
N2 C12 1.293(3)
N3 C16 1.364(3)
N3 C19 1.461(3)
N3 C21A 1.474(5)
N3 C21B 1.612(8)
C1 C2 1.500(3)
C1 H1A 0.9600
C1 H1B 0.9600
C1 H1C 0.9600
C2 C3 1.338(4)
C2 C6 1.446(3)
C3 C4 1.438(4)
C3 H3 0.9300
C5 C6 1.390(3)
C5 C10 1.401(3)
C6 C7 1.397(4)
C7 C8 1.370(4)
C7 H7 0.9300
C8 C9 1.390(3)
C8 H8 0.9300
C9 C10 1.409(3)
C10 C11 1.443(3)
C11 H11 0.9300
C12 C13 1.426(3)
C12 H12 0.9300
C13 C18 1.406(3)
C13 C14 1.407(3)
C14 C15 1.376(3)
C15 C16 1.405(3)
C15 H15 0.9300
C16 C17 1.419(3)
C17 C18 1.364(3)
C17 H17 0.9300
C18 H18 0.9300
C19 C20 1.507(4)
C19 H19A 0.9700
C19 H19B 0.9700
C20 H20A 0.9600
C20 H20B 0.9600
C20 H20C 0.9600
C21A C22A 1.520(6)
C21A H21A 0.9700
C21A H21B 0.9700
C21B C22B 1.490(11)
C21B H21C 0.9700
C21B H21D 0.9700
C22A H22A 0.9600
C22A H22B 0.9600
C22A H22C 0.9600
C22B H22D 0.9600
C22B H22E 0.9600
C22B H22F 0.9600

loop_
_geom_torsion_atom_site_label_1
_geom_torsion_atom_site_label_2
_geom_torsion_atom_site_label_3
_geom_torsion_atom_site_label_4
_geom_torsion
C11 N1 N2 C12 173.88(19)
C6 C2 C3 C4 -1.0(4)
C1 C2 C3 C4 178.5(2)
C5 O2 C4 O1 -176.9(2)
C5 O2 C4 C3 3.2(3)
C2 C3 C4 O1 178.7(3)
C2 C3 C4 O2 -1.4(4)
C4 O2 C5 C6 -2.5(3)
C4 O2 C5 C10 176.3(2)
O2 C5 C6 C7 177.6(2)
C10 C5 C6 C7 -1.2(3)
O2 C5 C6 C2 0.0(3)
C10 C5 C6 C2 -178.8(2)
C3 C2 C6 C5 1.7(3)
C1 C2 C6 C5 -177.8(2)
C3 C2 C6 C7 -175.7(2)
C1 C2 C6 C7 4.8(4)
C5 C6 C7 C8 0.0(4)
C2 C6 C7 C8 177.5(2)
C6 C7 C8 C9 1.1(4)
C7 C8 C9 O3 179.9(2)
C7 C8 C9 C10 -1.0(4)
O2 C5 C10 C9 -177.63(19)
C6 C5 C10 C9 1.2(3)
O2 C5 C10 C11 1.4(3)
C6 C5 C10 C11 -179.7(2)
O3 C9 C10 C5 178.9(2)
C8 C9 C10 C5 -0.1(3)
O3 C9 C10 C11 -0.1(4)
C8 C9 C10 C11 -179.2(2)
N2 N1 C11 C10 -178.86(18)
C5 C10 C11 N1 -179.9(2)
C9 C10 C11 N1 -0.9(3)
N1 N2 C12 C13 -178.60(19)
N2 C12 C13 C18 -179.2(2)
N2 C12 C13 C14 -0.1(3)
C18 C13 C14 O4 -179.6(2)
C12 C13 C14 O4 1.2(3)
C18 C13 C14 C15 0.4(3)
C12 C13 C14 C15 -178.8(2)
O4 C14 C15 C16 180.0(2)
C13 C14 C15 C16 0.0(3)
C19 N3 C16 C15 2.2(4)
C21A N3 C16 C15 -169.0(3)
C21B N3 C16 C15 146.8(4)
C19 N3 C16 C17 -178.7(3)
C21A N3 C16 C17 10.1(5)
C21B N3 C16 C17 -34.1(5)
C14 C15 C16 N3 178.3(2)
C14 C15 C16 C17 -0.9(4)
N3 C16 C17 C18 -177.8(2)
C15 C16 C17 C18 1.4(4)
C16 C17 C18 C13 -1.1(4)
C14 C13 C18 C17 0.2(3)
C12 C13 C18 C17 179.3(2)
C16 N3 C19 C20 78.4(3)
C21A N3 C19 C20 -109.6(3)
C21B N3 C19 C20 -65.9(4)
C16 N3 C21A C22A -95.9(4)
C19 N3 C21A C22A 92.3(4)
C16 N3 C21B C22B 116.2(5)
C19 N3 C21B C22B -96.8(5)
